data_4115732
loop_
_publ_author_name
'A. Maderna'
'A. Herzog'
'Carolyn B. Knobler'
'M. Frederick Hawthorne'

_publ_contact_author
;
Hawthorne, M. F.,
Department of Chemistry and Biochemistry,
University of California,
Los Angeles, CA 90095-1569.  USA
;
_publ_contact_author_email mfh@chem.ucla.edu
_publ_contact_author_fax 310-825-5490
_publ_contact_author_phone 310-825-7378
_publ_section_title
;
 The Syntheses of Amphiphilic Camouflaged Carboranes as Modules for
 Supramolecular Construction
;
_journal_name_full 'Journal of the American Chemical Society'
_journal_page_first 10423
_journal_page_last 10424
_journal_paper_doi 10.1021/ja016768g
_journal_volume 123
_journal_year 2001
_chemical_formula_moiety 'CN CH2 CH2 CH2 C2B10H3(CH3)8'
_chemical_formula_sum 'C14 H33 B10 N'
_chemical_formula_weight 323.51
_chemical_name_systematic
; 
 1-cyanopropyl-4,5,7,8,9,10,11,12-octamethyl-1,2-
 dicarba-closo-dodecaborane(12) 
;
_space_group_IT_number 19
_symmetry_cell_setting orthorhombic
_symmetry_space_group_name_Hall 'P 2ac 2ab'
_symmetry_space_group_name_H-M 'P 21 21 21'
_atom_sites_solution_hydrogens geom
_atom_sites_solution_primary direct
_atom_sites_solution_secondary difmap
_audit_creation_method SHELXL-97
_cell_angle_alpha 90.00
_cell_angle_beta 90.00
_cell_angle_gamma 90.00
_cell_formula_units_Z 4
_cell_length_a 9.134(3)
_cell_length_b 14.592(5)
_cell_length_c 15.832(6)
_cell_measurement_reflns_used 94
_cell_measurement_temperature 298(2)
_cell_measurement_theta_max 19.85
_cell_measurement_theta_min 10.55
_cell_volume 2110.1(13)
_computing_cell_refinement 'UCLA package'
_computing_data_collection 'UCLA package'
_computing_data_reduction 'UCLA package'
_computing_molecular_graphics 'Bruker software'
_computing_publication_material 'Bruker software'
_computing_structure_refinement 'SHELXL-97 (Sheldrick, 1997)'
_computing_structure_solution 'SHELXS-97 (Sheldrick, 1990)'
_diffrn_ambient_temperature 293(2)
_diffrn_measured_fraction_theta_full 0.990
_diffrn_measured_fraction_theta_max 0.990
_diffrn_measurement_device_type 'Syntex P-1 diffractometer'
_diffrn_measurement_method 'theta 2-theta scans'
_diffrn_radiation_monochromator graphite
_diffrn_radiation_source 'fine-focus sealed tube'
_diffrn_radiation_type CuK\a
_diffrn_radiation_wavelength 1.54180
_diffrn_reflns_av_R_equivalents 0.0000
_diffrn_reflns_av_sigmaI/netI 0.0481
_diffrn_reflns_limit_h_max 9
_diffrn_reflns_limit_h_min 0
_diffrn_reflns_limit_k_max 15
_diffrn_reflns_limit_k_min 0
_diffrn_reflns_limit_l_max 17
_diffrn_reflns_limit_l_min 0
_diffrn_reflns_number 1649
_diffrn_reflns_theta_full 57.44
_diffrn_reflns_theta_max 57.44
_diffrn_reflns_theta_min 4.12
_diffrn_standards_decay_% 'none (11.5 hours)'
_diffrn_standards_interval_count 97
_diffrn_standards_number 3
_exptl_absorpt_coefficient_mu 0.354
_exptl_absorpt_correction_type none
_exptl_crystal_colour colorless
_exptl_crystal_density_diffrn 1.018
_exptl_crystal_description parallelepiped
_exptl_crystal_F_000 696
_exptl_crystal_size_max 0.375
_exptl_crystal_size_mid 0.2
_exptl_crystal_size_min 0.125
_refine_diff_density_max 0.192
_refine_diff_density_min -0.181
_refine_diff_density_rms 0.038
_refine_ls_abs_structure_details 'Flack H D (1983), Acta Cryst. A39, 876-881'
_refine_ls_abs_structure_Flack 0.9(16)
_refine_ls_extinction_coef 0.007(4)
_refine_ls_extinction_expression Fc^*^=kFc[1+0.001xFc^2^\l^3^/sin(2\q)]^-1/4^
_refine_ls_extinction_method SHELXL
_refine_ls_goodness_of_fit_ref 1.030
_refine_ls_hydrogen_treatment mixed
_refine_ls_matrix_type full
_refine_ls_number_parameters 178
_refine_ls_number_reflns 1649
_refine_ls_number_restraints 0
_refine_ls_restrained_S_all 1.030
_refine_ls_R_factor_all 0.0802
_refine_ls_R_factor_gt 0.0694
_refine_ls_shift/su_max 0.073
_refine_ls_shift/su_mean 0.003
_refine_ls_structure_factor_coef Fsqd
_refine_ls_weighting_details 'calc w=1/[\s^2^(Fo^2^)+(0.1283P)^2^+0.8285P] where P=(Fo^2^+2Fc^2^)/3'
_refine_ls_weighting_scheme calc
_refine_ls_wR_factor_gt 0.1919
_refine_ls_wR_factor_ref 0.2061
_reflns_number_gt 1407
_reflns_number_total 1649
_reflns_threshold_expression >2sigma(I)
_cod_data_source_file ja016768g_s2_1.cif
_cod_data_source_block compound4
_cod_original_cell_volume 2110.2(13)
_cod_database_code 4115732

loop_
_symmetry_equiv_pos_as_xyz
'x, y, z'
'-x+1/2, -y, z+1/2'
'x+1/2, -y+1/2, -z'
'-x, y+1/2, -z+1/2'

loop_
_atom_site_label
_atom_site_type_symbol
_atom_site_fract_x
_atom_site_fract_y
_atom_site_fract_z
_atom_site_U_iso_or_equiv
_atom_site_adp_type
_atom_site_occupancy
_atom_site_symmetry_multiplicity
_atom_site_calc_flag
_atom_site_refinement_flags
C1 C 0.0362(4) 0.1246(3) 0.2189(2) 0.0431(9) Uiso 1 1 d .
C2 C 0.2083(4) 0.1329(3) 0.1857(2) 0.0487(10) Uiso 1 1 d .
H2 H 0.2320 0.1374 0.1177 0.063 Uiso 1 1 calc R
B3 B 0.1315(5) 0.2258(3) 0.2320(3) 0.0483(12) Uiso 1 1 d .
H3 H 0.1038 0.2896 0.1987 0.063 Uiso 1 1 calc R
B4 B 0.0185(5) 0.1814(3) 0.3138(3) 0.0452(11) Uiso 1 1 d .
C4 C -0.1292(5) 0.2313(4) 0.3367(3) 0.0723(14) Uani 1 1 d .
H4A H -0.1309 0.2448 0.3961 0.109 Uiso 1 1 calc R
H4B H -0.2103 0.1922 0.3229 0.109 Uiso 1 1 calc R
H4C H -0.1365 0.2873 0.3052 0.109 Uiso 1 1 calc R
B5 B 0.0294(5) 0.0588(3) 0.3079(3) 0.0487(12) Uiso 1 1 d .
C5 C -0.1079(6) -0.0028(4) 0.3266(4) 0.0819(17) Uani 1 1 d .
H5A H -0.1815 0.0331 0.3545 0.123 Uiso 1 1 calc R
H5B H -0.0797 -0.0530 0.3624 0.123 Uiso 1 1 calc R
H5C H -0.1464 -0.0263 0.2745 0.123 Uiso 1 1 calc R
B6 B 0.1499(5) 0.0305(3) 0.2235(3) 0.0491(12) Uiso 1 1 d .
H6 H 0.1345 -0.0315 0.1850 0.064 Uiso 1 1 calc R
B7 B 0.3161(6) 0.1951(3) 0.2521(3) 0.0548(13) Uiso 1 1 d .
C7 C 0.4420(7) 0.2563(4) 0.2152(5) 0.101(2) Uani 1 1 d .
H7A H 0.4003 0.3060 0.1836 0.152 Uiso 1 1 calc R
H7B H 0.5028 0.2200 0.1788 0.152 Uiso 1 1 calc R
H7C H 0.4999 0.2804 0.2607 0.152 Uiso 1 1 calc R
B8 B 0.1970(5) 0.2244(3) 0.3367(3) 0.0495(12) Uiso 1 1 d .
C8 C 0.2163(7) 0.3177(3) 0.3882(4) 0.0789(15) Uani 1 1 d .
H8A H 0.1236 0.3484 0.3921 0.118 Uiso 1 1 calc R
H8B H 0.2852 0.3565 0.3595 0.118 Uiso 1 1 calc R
H8C H 0.2518 0.3043 0.4439 0.118 Uiso 1 1 calc R
B9 B 0.1360(5) 0.1191(3) 0.3840(3) 0.0474(11) Uiso 1 1 d .
C9 C 0.0971(6) 0.1123(4) 0.4822(3) 0.0835(17) Uani 1 1 d .
H9A H 0.1724 0.1418 0.5146 0.125 Uiso 1 1 calc R
H9B H 0.0905 0.0490 0.4983 0.125 Uiso 1 1 calc R
H9C H 0.0051 0.1420 0.4925 0.125 Uiso 1 1 calc R
B10 B 0.2149(6) 0.0261(3) 0.3280(3) 0.0516(12) Uiso 1 1 d .
C10 C 0.2521(7) -0.0695(3) 0.3711(4) 0.0921(19) Uani 1 1 d .
H10A H 0.2839 -0.0594 0.4281 0.138 Uiso 1 1 calc R
H10B H 0.3285 -0.0993 0.3399 0.138 Uiso 1 1 calc R
H10C H 0.1663 -0.1074 0.3713 0.138 Uiso 1 1 calc R
B11 B 0.3265(6) 0.0726(3) 0.2462(3) 0.0535(13) Uiso 1 1 d .
C11 C 0.4636(6) 0.0243(4) 0.2038(4) 0.0927(19) Uani 1 1 d .
H11A H 0.5270 0.0008 0.2470 0.139 Uiso 1 1 calc R
H11B H 0.5159 0.0680 0.1700 0.139 Uiso 1 1 calc R
H11C H 0.4307 -0.0252 0.1686 0.139 Uiso 1 1 calc R
B12 B 0.3184(5) 0.1284(3) 0.3464(3) 0.0522(12) Uiso 1 1 d .
C12 C 0.4554(5) 0.1296(4) 0.4070(4) 0.0890(17) Uani 1 1 d .
H12A H 0.4309 0.0997 0.4591 0.100 Uiso 1 1 calc R
H12B H 0.4833 0.1918 0.4182 0.100 Uiso 1 1 calc R
H12C H 0.5353 0.0980 0.3805 0.100 Uiso 1 1 calc R
C1M C -0.0875(5) 0.1263(4) 0.1559(3) 0.0690(13) Uani 1 1 d .
H1M1 H -0.1685 0.0920 0.1798 0.090 Uiso 1 1 calc R
H1M2 H -0.1198 0.1893 0.1501 0.090 Uiso 1 1 calc R
C2M C -0.0597(6) 0.0901(4) 0.0704(3) 0.0780(16) Uani 1 1 d .
H2M1 H -0.0165 0.0297 0.0759 0.101 Uiso 1 1 calc R
H2M2 H 0.0123 0.1292 0.0433 0.101 Uiso 1 1 calc R
C3M C -0.1891(7) 0.0829(5) 0.0136(4) 0.112(2) Uani 1 1 d .
H3M1 H -0.1546 0.0667 -0.0423 0.145 Uiso 1 1 calc R
H3M2 H -0.2496 0.0327 0.0335 0.145 Uiso 1 1 calc R
C1N C -0.2781(8) 0.1610(5) 0.0062(3) 0.099(2) Uani 1 1 d .
N1N N -0.3448(11) 0.2253(6) -0.0008(5) 0.193(5) Uani 1 1 d .

loop_
_atom_site_aniso_label
_atom_site_aniso_U_11
_atom_site_aniso_U_22
_atom_site_aniso_U_33
_atom_site_aniso_U_23
_atom_site_aniso_U_13
_atom_site_aniso_U_12
C4 0.062(3) 0.076(3) 0.079(3) -0.015(3) 0.003(3) 0.021(3)
C5 0.072(3) 0.072(3) 0.101(4) 0.006(3) 0.017(3) -0.023(3)
C7 0.082(4) 0.111(5) 0.112(5) -0.003(4) 0.022(4) -0.045(4)
C8 0.082(3) 0.067(3) 0.088(3) -0.028(3) -0.012(3) -0.007(3)
C9 0.091(4) 0.111(4) 0.048(2) -0.001(3) 0.009(3) 0.013(4)
C10 0.113(5) 0.065(3) 0.098(4) 0.017(3) -0.010(4) 0.030(3)
C11 0.057(3) 0.124(5) 0.098(4) -0.028(4) 0.005(3) 0.031(3)
C12 0.063(3) 0.116(4) 0.088(4) -0.025(4) -0.025(3) 0.010(3)
C1M 0.056(3) 0.092(3) 0.060(2) -0.010(3) -0.016(2) 0.006(3)
C2M 0.076(3) 0.091(3) 0.067(3) -0.022(3) -0.024(3) 0.010(3)
C3M 0.114(5) 0.123(5) 0.097(4) -0.041(4) -0.062(4) 0.033(4)
C1N 0.124(5) 0.116(5) 0.057(3) -0.020(3) -0.037(3) 0.035(5)
N1N 0.256(10) 0.209(9) 0.114(5) -0.055(5) -0.093(6) 0.138(8)

loop_
_atom_type_symbol
_atom_type_description
_atom_type_scat_dispersion_real
_atom_type_scat_dispersion_imag
_atom_type_scat_source
C C 0.0181 0.0091 'International Tables Vol C Tables 4.2.6.8 and 6.1.1.4'
H H 0.0000 0.0000 'International Tables Vol C Tables 4.2.6.8 and 6.1.1.4'
B B 0.0090 0.0039 'International Tables Vol C Tables 4.2.6.8 and 6.1.1.4'
N N 0.0311 0.0180 'International Tables Vol C Tables 4.2.6.8 and 6.1.1.4'

loop_
_geom_angle_atom_site_label_1
_geom_angle_atom_site_label_2
_geom_angle_atom_site_label_3
_geom_angle
C1M C1 C2 119.9(3)
C1M C1 B5 121.9(4)
C2 C1 B5 109.6(3)
C1M C1 B6 119.5(3)
C2 C1 B6 60.1(2)
B5 C1 B6 62.5(3)
C1M C1 B4 119.9(3)
C2 C1 B4 109.2(3)
B5 C1 B4 63.1(2)
B6 C1 B4 113.7(3)
C1M C1 B3 116.4(4)
C2 C1 B3 59.9(2)
B5 C1 B3 113.6(3)
B6 C1 B3 111.9(3)
B4 C1 B3 62.0(2)
C1 C2 B11 112.8(3)
C1 C2 B3 61.9(2)
B11 C2 B3 115.8(3)
C1 C2 B6 61.8(2)
B11 C2 B6 62.7(3)
B3 C2 B6 115.0(3)
C1 C2 B7 113.0(3)
B11 C2 B7 63.8(3)
B3 C2 B7 63.0(3)
B6 C2 B7 115.7(3)
C2 B3 C1 58.2(2)
C2 B3 B8 104.9(3)
C1 B3 B8 106.0(3)
C2 B3 B7 58.7(3)
C1 B3 B7 106.5(3)
B8 B3 B7 60.4(3)
C2 B3 B4 105.3(3)
C1 B3 B4 58.9(2)
B8 B3 B4 60.5(3)
B7 B3 B4 109.2(3)
C4 B4 C1 120.2(4)
C4 B4 B3 119.8(4)
C1 B4 B3 59.0(2)
C4 B4 B8 125.0(3)
C1 B4 B8 105.1(3)
B3 B4 B8 59.3(3)
C4 B4 B9 127.2(4)
C1 B4 B9 103.9(3)
B3 B4 B9 106.8(3)
B8 B4 B9 60.4(3)
C4 B4 B5 121.4(4)
C1 B4 B5 58.0(2)
B3 B4 B5 107.0(3)
B8 B4 B5 108.1(3)
B9 B4 B5 59.6(3)
C5 B5 C1 120.5(4)
C5 B5 B6 120.2(4)
C1 B5 B6 59.2(3)
C5 B5 B9 126.2(4)
C1 B5 B9 105.1(3)
B6 B5 B9 106.5(3)
C5 B5 B10 124.7(4)
C1 B5 B10 105.3(3)
B6 B5 B10 59.1(3)
B9 B5 B10 59.6(3)
C5 B5 B4 121.1(4)
C1 B5 B4 58.9(2)
B6 B5 B4 107.8(3)
B9 B5 B4 60.2(3)
B10 B5 B4 108.0(3)
C2 B6 C1 58.1(2)
C2 B6 B10 104.9(3)
C1 B6 B10 105.8(3)
C2 B6 B11 58.5(3)
C1 B6 B11 106.4(3)
B10 B6 B11 60.8(3)
C2 B6 B5 104.8(3)
C1 B6 B5 58.3(2)
B10 B6 B5 60.7(3)
B11 B6 B5 109.4(3)
C7 B7 C2 119.9(4)
C7 B7 B3 119.1(4)
C2 B7 B3 58.3(3)
C7 B7 B8 126.2(4)
C2 B7 B8 103.9(3)
B3 B7 B8 59.5(3)
C7 B7 B12 127.8(4)
C2 B7 B12 103.5(3)
B3 B7 B12 107.4(3)
B8 B7 B12 60.5(3)
C7 B7 B11 120.7(4)
C2 B7 B11 57.8(3)
B3 B7 B11 107.1(4)
B8 B7 B11 108.1(4)
B12 B7 B11 59.9(3)
C8 B8 B3 120.5(4)
C8 B8 B7 121.5(4)
B3 B8 B7 60.1(3)
C8 B8 B4 120.3(4)
B3 B8 B4 60.2(3)
B7 B8 B4 108.7(3)
C8 B8 B12 123.6(4)
B3 B8 B12 107.4(3)
B7 B8 B12 59.9(3)
B4 B8 B12 107.9(3)
C8 B8 B9 123.4(4)
B3 B8 B9 107.2(3)
B7 B8 B9 107.3(3)
B4 B8 B9 60.1(2)
B12 B8 B9 59.2(3)
C9 B9 B10 121.9(4)
C9 B9 B12 122.7(4)
B10 B9 B12 60.6(3)
C9 B9 B5 120.4(4)
B10 B9 B5 60.4(3)
B12 B9 B5 108.9(3)
C9 B9 B4 120.1(4)
B10 B9 B4 108.8(3)
B12 B9 B4 108.4(3)
B5 B9 B4 60.3(2)
C9 B9 B8 121.8(4)
B10 B9 B8 108.7(3)
B12 B9 B8 60.3(3)
B5 B9 B8 108.0(3)
B4 B9 B8 59.6(3)
C10 B10 B6 120.5(4)
C10 B10 B9 122.9(4)
B6 B10 B9 107.8(3)
C10 B10 B11 121.6(4)
B6 B10 B11 59.7(3)
B9 B10 B11 107.7(3)
C10 B10 B5 120.9(4)
B6 B10 B5 60.2(3)
B9 B10 B5 60.0(3)
B11 B10 B5 108.1(3)
C10 B10 B12 123.3(4)
B6 B10 B12 107.5(3)
B9 B10 B12 59.7(3)
B11 B10 B12 59.9(3)
B5 B10 B12 107.9(3)
C11 B11 C2 119.7(4)
C11 B11 B6 118.7(4)
C2 B11 B6 58.8(3)
C11 B11 B10 126.2(4)
C2 B11 B10 104.2(3)
B6 B11 B10 59.5(3)
C11 B11 B12 127.7(4)
C2 B11 B12 103.9(3)
B6 B11 B12 107.6(4)
B10 B11 B12 60.3(3)
C11 B11 B7 120.4(4)
C2 B11 B7 58.4(3)
B6 B11 B7 108.0(4)
B10 B11 B7 108.2(4)
B12 B11 B7 59.8(3)
C12 B12 B9 122.8(4)
C12 B12 B7 120.9(4)
B9 B12 B7 108.2(3)
C12 B12 B11 120.9(4)
B9 B12 B11 107.6(3)
B7 B12 B11 60.3(3)
C12 B12 B10 121.8(4)
B9 B12 B10 59.7(3)
B7 B12 B10 108.2(3)
B11 B12 B10 59.8(3)
C12 B12 B8 122.3(4)
B9 B12 B8 60.5(3)
B7 B12 B8 59.7(3)
B11 B12 B8 107.9(3)
B10 B12 B8 108.1(3)
C2M C1M C1 118.2(4)
C1M C2M C3M 116.3(5)
C1N C3M C2M 116.9(5)
N1N C1N C3M 177.4(11)

loop_
_geom_bond_atom_site_label_1
_geom_bond_atom_site_label_2
_geom_bond_distance
C1 C1M 1.507(5)
C1 C2 1.662(5)
C1 B5 1.707(6)
C1 B6 1.724(6)
C1 B4 1.724(6)
C1 B3 1.726(6)
C2 B11 1.691(6)
C2 B3 1.694(6)
C2 B6 1.696(6)
C2 B7 1.701(6)
B3 B8 1.763(7)
B3 B7 1.773(7)
B3 B4 1.779(7)
B4 C4 1.575(7)
B4 B8 1.785(6)
B4 B9 1.793(6)
B4 B5 1.795(6)
B5 C5 1.572(7)
B5 B6 1.779(7)
B5 B9 1.782(7)
B5 B10 1.789(7)
B6 B10 1.759(7)
B6 B11 1.763(7)
B7 C7 1.569(7)
B7 B8 1.779(7)
B7 B12 1.782(7)
B7 B11 1.793(7)
B8 C8 1.596(6)
B8 B12 1.794(7)
B8 B9 1.798(6)
B9 C9 1.597(6)
B9 B10 1.774(7)
B9 B12 1.775(7)
B10 C10 1.589(6)
B10 B11 1.782(7)
B10 B12 1.791(7)
B11 C11 1.586(7)
B11 B12 1.784(7)
B12 C12 1.576(6)
C1M C2M 1.475(7)
C2M C3M 1.489(7)
C3M C1N 1.405(9)
C1N N1N 1.124(9)

loop_
_geom_hbond_atom_site_label_D
_geom_hbond_atom_site_label_H
_geom_hbond_atom_site_label_A
_geom_hbond_distance_DH
_geom_hbond_distance_HA
_geom_hbond_distance_DA
_geom_hbond_angle_DHA
_geom_hbond_site_symmetry_A
C2M H2M2 N1N 0.97 2.58 3.511(10) 160.2 3

loop_
_geom_torsion_atom_site_label_1
_geom_torsion_atom_site_label_2
_geom_torsion_atom_site_label_3
_geom_torsion_atom_site_label_4
_geom_torsion
C1M C1 C2 B11 -146.8(4)
B5 C1 C2 B11 1.6(4)
B6 C1 C2 B11 -37.9(3)
B4 C1 C2 B11 69.0(4)
B3 C1 C2 B11 108.2(4)
C1M C1 C2 B3 105.0(4)
B5 C1 C2 B3 -106.5(3)
B6 C1 C2 B3 -146.1(3)
B4 C1 C2 B3 -39.2(3)
C1M C1 C2 B6 -108.9(4)
B5 C1 C2 B6 39.5(3)
B4 C1 C2 B6 106.9(3)
B3 C1 C2 B6 146.1(3)
C1M C1 C2 B7 143.2(4)
B5 C1 C2 B7 -68.4(4)
B6 C1 C2 B7 -107.9(4)
B4 C1 C2 B7 -1.0(4)
B3 C1 C2 B7 38.2(3)
B11 C2 B3 C1 -103.2(4)
B6 C2 B3 C1 -32.9(3)
B7 C2 B3 C1 -140.3(3)
C1 C2 B3 B8 99.8(3)
B11 C2 B3 B8 -3.5(4)
B6 C2 B3 B8 66.9(4)
B7 C2 B3 B8 -40.5(3)
C1 C2 B3 B7 140.3(3)
B11 C2 B3 B7 37.1(3)
B6 C2 B3 B7 107.4(4)
C1 C2 B3 B4 36.8(3)
B11 C2 B3 B4 -66.4(4)
B6 C2 B3 B4 4.0(4)
B7 C2 B3 B4 -103.5(3)
C1M C1 B3 C2 -110.9(4)
B5 C1 B3 C2 99.8(3)
B6 C1 B3 C2 31.4(3)
B4 C1 B3 C2 137.6(3)
C1M C1 B3 B8 151.2(3)
C2 C1 B3 B8 -97.9(3)
B5 C1 B3 B8 1.9(4)
B6 C1 B3 B8 -66.5(4)
B4 C1 B3 B8 39.6(3)
C1M C1 B3 B7 -145.6(4)
C2 C1 B3 B7 -34.7(3)
B5 C1 B3 B7 65.1(4)
B6 C1 B3 B7 -3.3(4)
B4 C1 B3 B7 102.8(4)
C1M C1 B3 B4 111.5(4)
C2 C1 B3 B4 -137.6(3)
B5 C1 B3 B4 -37.7(3)
B6 C1 B3 B4 -106.1(3)
C1M C1 B4 C4 2.7(6)
C2 C1 B4 C4 146.9(4)
B5 C1 B4 C4 -110.3(5)
B6 C1 B4 C4 -148.2(4)
B3 C1 B4 C4 108.7(4)
C1M C1 B4 B3 -106.0(4)
C2 C1 B4 B3 38.2(3)
B5 C1 B4 B3 141.0(4)
B6 C1 B4 B3 103.1(3)
C1M C1 B4 B8 -144.8(4)
C2 C1 B4 B8 -0.7(4)
B5 C1 B4 B8 102.2(3)
B6 C1 B4 B8 64.3(4)
B3 C1 B4 B8 -38.9(3)
C1M C1 B4 B9 152.6(4)
C2 C1 B4 B9 -63.2(3)
B5 C1 B4 B9 39.6(3)
B6 C1 B4 B9 1.7(4)
B3 C1 B4 B9 -101.4(3)
C1M C1 B4 B5 113.0(4)
C2 C1 B4 B5 -102.8(3)
B6 C1 B4 B5 -37.9(3)
B3 C1 B4 B5 -141.0(4)
C2 B3 B4 C4 -145.9(4)
C1 B3 B4 C4 -109.4(4)
B8 B3 B4 C4 115.4(4)
B7 B3 B4 C4 152.4(4)
C2 B3 B4 C1 -36.5(3)
B8 B3 B4 C1 -135.2(3)
B7 B3 B4 C1 -98.2(4)
C2 B3 B4 B8 98.7(3)
C1 B3 B4 B8 135.2(3)
B7 B3 B4 B8 37.0(3)
C2 B3 B4 B9 60.0(4)
C1 B3 B4 B9 96.4(3)
B8 B3 B4 B9 -38.8(3)
B7 B3 B4 B9 -1.7(4)
C2 B3 B4 B5 -2.6(4)
C1 B3 B4 B5 33.9(3)
B8 B3 B4 B5 -101.3(4)
B7 B3 B4 B5 -64.3(4)
C1M C1 B5 C5 0.1(6)
C2 C1 B5 C5 -147.7(4)
B6 C1 B5 C5 -109.2(4)
B4 C1 B5 C5 110.1(5)
B3 C1 B5 C5 147.5(4)
C1M C1 B5 B6 109.3(4)
C2 C1 B5 B6 -38.5(3)
B4 C1 B5 B6 -140.7(3)
B3 C1 B5 B6 -103.3(3)
C1M C1 B5 B9 -150.2(4)
C2 C1 B5 B9 62.0(4)
B6 C1 B5 B9 100.5(3)
B4 C1 B5 B9 -40.2(3)
B3 C1 B5 B9 -2.9(4)
C1M C1 B5 B10 147.8(4)
C2 C1 B5 B10 0.1(4)
B6 C1 B5 B10 38.5(3)
B4 C1 B5 B10 -102.1(4)
B3 C1 B5 B10 -64.8(4)
C1M C1 B5 B4 -110.1(4)
C2 C1 B5 B4 102.2(3)
B6 C1 B5 B4 140.7(3)
B3 C1 B5 B4 37.3(3)
C4 B4 B5 C5 -0.9(7)
C1 B4 B5 C5 -109.2(5)
B3 B4 B5 C5 -143.5(4)
B8 B4 B5 C5 154.0(4)
B9 B4 B5 C5 116.7(5)
C4 B4 B5 C1 108.3(5)
B3 B4 B5 C1 -34.3(3)
B8 B4 B5 C1 -96.8(3)
B9 B4 B5 C1 -134.1(3)
C4 B4 B5 B6 143.2(4)
C1 B4 B5 B6 34.9(3)
B3 B4 B5 B6 0.6(5)
B8 B4 B5 B6 -61.9(4)
B9 B4 B5 B6 -99.2(4)
C4 B4 B5 B9 -117.6(5)
C1 B4 B5 B9 134.1(3)
B3 B4 B5 B9 99.8(3)
B8 B4 B5 B9 37.3(3)
C4 B4 B5 B10 -154.4(4)
C1 B4 B5 B10 97.3(3)
B3 B4 B5 B10 63.0(4)
B8 B4 B5 B10 0.5(5)
B9 B4 B5 B10 -36.8(3)
B11 C2 B6 C1 140.4(3)
B3 C2 B6 C1 32.9(3)
B7 C2 B6 C1 103.5(4)
C1 C2 B6 B10 -99.6(3)
B11 C2 B6 B10 40.9(3)
B3 C2 B6 B10 -66.6(4)
B7 C2 B6 B10 4.0(5)
C1 C2 B6 B11 -140.4(3)
B3 C2 B6 B11 -107.5(4)
B7 C2 B6 B11 -36.9(4)
C1 C2 B6 B5 -36.5(3)
B11 C2 B6 B5 103.9(4)
B3 C2 B6 B5 -3.6(4)
B7 C2 B6 B5 67.0(4)
C1M C1 B6 C2 109.6(4)
B5 C1 B6 C2 -137.5(3)
B4 C1 B6 C2 -99.3(3)
B3 C1 B6 C2 -31.4(3)
C1M C1 B6 B10 -152.3(4)
C2 C1 B6 B10 98.0(3)
B5 C1 B6 B10 -39.4(3)
B4 C1 B6 B10 -1.3(4)
B3 C1 B6 B10 66.6(4)
C1M C1 B6 B11 144.1(4)
C2 C1 B6 B11 34.5(3)
B5 C1 B6 B11 -103.0(4)
B4 C1 B6 B11 -64.9(4)
B3 C1 B6 B11 3.1(4)
C1M C1 B6 B5 -112.9(4)
C2 C1 B6 B5 137.5(3)
B4 C1 B6 B5 38.1(3)
B3 C1 B6 B5 106.1(3)
C5 B5 B6 C2 146.1(4)
C1 B5 B6 C2 36.4(3)
B9 B5 B6 C2 -61.6(4)
B10 B5 B6 C2 -99.1(4)
B4 B5 B6 C2 1.7(4)
C5 B5 B6 C1 109.7(5)
B9 B5 B6 C1 -98.0(3)
B10 B5 B6 C1 -135.5(3)
B4 B5 B6 C1 -34.8(3)
C5 B5 B6 B10 -114.8(5)
C1 B5 B6 B10 135.5(3)
B9 B5 B6 B10 37.5(3)
B4 B5 B6 B10 100.7(4)
C5 B5 B6 B11 -152.6(4)
C1 B5 B6 B11 97.7(4)
B9 B5 B6 B11 -0.3(4)
B10 B5 B6 B11 -37.8(3)
B4 B5 B6 B11 62.9(4)
C1 C2 B7 C7 -145.5(4)
B11 C2 B7 C7 109.5(5)
B3 C2 B7 C7 -107.7(5)
B6 C2 B7 C7 146.0(4)
C1 C2 B7 B3 -37.7(3)
B11 C2 B7 B3 -142.8(4)
B6 C2 B7 B3 -106.3(4)
C1 C2 B7 B8 2.2(4)
B11 C2 B7 B8 -102.9(4)
B3 C2 B7 B8 39.9(3)
B6 C2 B7 B8 -66.4(4)
C1 C2 B7 B12 64.6(4)
B11 C2 B7 B12 -40.4(3)
B3 C2 B7 B12 102.3(3)
B6 C2 B7 B12 -3.9(4)
C1 C2 B7 B11 105.0(4)
B3 C2 B7 B11 142.8(4)
B6 C2 B7 B11 36.5(4)
C2 B3 B7 C7 109.0(5)
C1 B3 B7 C7 143.5(5)
B8 B3 B7 C7 -117.2(5)
B4 B3 B7 C7 -154.3(5)
C1 B3 B7 C2 34.5(3)
B8 B3 B7 C2 133.7(3)
B4 B3 B7 C2 96.6(4)
C2 B3 B7 B8 -133.7(3)
C1 B3 B7 B8 -99.3(3)
B4 B3 B7 B8 -37.1(3)
C2 B3 B7 B12 -95.4(3)
C1 B3 B7 B12 -60.9(4)
B8 B3 B7 B12 38.4(3)
B4 B3 B7 B12 1.3(4)
C2 B3 B7 B11 -32.4(3)
C1 B3 B7 B11 2.1(4)
B8 B3 B7 B11 101.4(4)
B4 B3 B7 B11 64.3(4)
C2 B3 B8 C8 150.9(4)
C1 B3 B8 C8 -148.6(4)
B7 B3 B8 C8 111.1(5)
B4 B3 B8 C8 -109.7(5)
C2 B3 B8 B7 39.7(3)
C1 B3 B8 B7 100.3(3)
B4 B3 B8 B7 139.1(3)
C2 B3 B8 B4 -99.4(3)
C1 B3 B8 B4 -38.9(3)
B7 B3 B8 B4 -139.1(3)
C2 B3 B8 B12 1.7(4)
C1 B3 B8 B12 62.2(4)
B7 B3 B8 B12 -38.1(3)
B4 B3 B8 B12 101.1(3)
C2 B3 B8 B9 -60.7(4)
C1 B3 B8 B9 -0.1(4)
B7 B3 B8 B9 -100.4(3)
B4 B3 B8 B9 38.7(3)
C7 B7 B8 C8 -4.0(7)
C2 B7 B8 C8 -148.9(4)
B3 B7 B8 C8 -109.6(5)
B12 B7 B8 C8 113.3(5)
B11 B7 B8 C8 150.9(4)
C7 B7 B8 B3 105.6(5)
C2 B7 B8 B3 -39.3(3)
B12 B7 B8 B3 -137.1(3)
B11 B7 B8 B3 -99.5(4)
C7 B7 B8 B4 142.4(5)
C2 B7 B8 B4 -2.5(4)
B3 B7 B8 B4 36.8(3)
B12 B7 B8 B4 -100.3(3)
B11 B7 B8 B4 -62.7(4)
C7 B7 B8 B12 -117.3(5)
C2 B7 B8 B12 97.8(3)
B3 B7 B8 B12 137.1(3)
B11 B7 B8 B12 37.6(3)
C7 B7 B8 B9 -154.1(5)
C2 B7 B8 B9 61.0(4)
B3 B7 B8 B9 100.3(4)
B12 B7 B8 B9 -36.8(3)
B11 B7 B8 B9 0.8(5)
C4 B4 B8 C8 3.3(6)
C1 B4 B8 C8 148.8(4)
B3 B4 B8 C8 110.1(5)
B9 B4 B8 C8 -113.5(5)
B5 B4 B8 C8 -150.5(4)
C4 B4 B8 B3 -106.8(5)
C1 B4 B8 B3 38.7(3)
B9 B4 B8 B3 136.4(3)
B5 B4 B8 B3 99.4(4)
C4 B4 B8 B7 -143.6(4)
C1 B4 B8 B7 2.0(4)
B3 B4 B8 B7 -36.8(3)
B9 B4 B8 B7 99.6(4)
B5 B4 B8 B7 62.6(4)
C4 B4 B8 B12 153.0(4)
C1 B4 B8 B12 -61.4(4)
B3 B4 B8 B12 -100.2(4)
B9 B4 B8 B12 36.2(3)
B5 B4 B8 B12 -0.8(4)
C4 B4 B8 B9 116.8(5)
C1 B4 B8 B9 -97.6(3)
B3 B4 B8 B9 -136.4(3)
B5 B4 B8 B9 -37.0(3)
C5 B5 B9 C9 1.0(7)
C1 B5 B9 C9 149.1(4)
B6 B5 B9 C9 -149.1(4)
B10 B5 B9 C9 -111.9(5)
B4 B5 B9 C9 109.5(5)
C5 B5 B9 B10 112.9(5)
C1 B5 B9 B10 -99.1(3)
B6 B5 B9 B10 -37.3(3)
B4 B5 B9 B10 -138.6(3)
C5 B5 B9 B12 150.6(4)
C1 B5 B9 B12 -61.3(4)
B6 B5 B9 B12 0.5(4)
B10 B5 B9 B12 37.8(3)
B4 B5 B9 B12 -100.8(3)
C5 B5 B9 B4 -108.5(5)
C1 B5 B9 B4 39.6(3)
B6 B5 B9 B4 101.4(4)
B10 B5 B9 B4 138.6(3)
C5 B5 B9 B8 -145.5(4)
C1 B5 B9 B8 2.6(4)
B6 B5 B9 B8 64.4(4)
B10 B5 B9 B8 101.7(3)
B4 B5 B9 B8 -37.0(3)
C4 B4 B9 C9 -1.8(7)
C1 B4 B9 C9 -148.9(4)
B3 B4 B9 C9 149.8(4)
B8 B4 B9 C9 111.5(5)
B5 B4 B9 C9 -110.0(5)
C4 B4 B9 B10 145.6(4)
C1 B4 B9 B10 -1.5(4)
B3 B4 B9 B10 -62.8(4)
B8 B4 B9 B10 -101.1(3)
B5 B4 B9 B10 37.4(3)
C4 B4 B9 B12 -150.1(4)
C1 B4 B9 B12 62.9(4)
B3 B4 B9 B12 1.5(4)
B8 B4 B9 B12 -36.8(3)
B5 B4 B9 B12 101.7(4)
C4 B4 B9 B5 108.2(5)
C1 B4 B9 B5 -38.8(3)
B3 B4 B9 B5 -100.2(4)
B8 B4 B9 B5 -138.5(3)
C4 B4 B9 B8 -113.3(5)
C1 B4 B9 B8 99.6(3)
B3 B4 B9 B8 38.3(3)
B5 B4 B9 B8 138.5(3)
C8 B8 B9 C9 -0.1(7)
B3 B8 B9 C9 -147.4(4)
B7 B8 B9 C9 149.3(4)
B4 B8 B9 C9 -108.7(5)
B12 B8 B9 C9 112.2(5)
C8 B8 B9 B10 -150.2(5)
B3 B8 B9 B10 62.5(4)
B7 B8 B9 B10 -0.8(4)
B4 B8 B9 B10 101.3(3)
B12 B8 B9 B10 -37.9(3)
C8 B8 B9 B12 -112.3(5)
B3 B8 B9 B12 100.3(3)
B7 B8 B9 B12 37.1(3)
B4 B8 B9 B12 139.1(3)
C8 B8 B9 B5 145.8(4)
B3 B8 B9 B5 -1.5(4)
B7 B8 B9 B5 -64.8(4)
B4 B8 B9 B5 37.3(3)
B12 B8 B9 B5 -101.9(3)
C8 B8 B9 B4 108.5(5)
B3 B8 B9 B4 -38.8(3)
B7 B8 B9 B4 -102.0(4)
B12 B8 B9 B4 -139.1(3)
C2 B6 B10 C10 -150.8(4)
C1 B6 B10 C10 148.7(4)
B11 B6 B10 C10 -111.1(5)
B5 B6 B10 C10 110.4(5)
C2 B6 B10 B9 60.8(4)
C1 B6 B10 B9 0.3(4)
B11 B6 B10 B9 100.5(4)
B5 B6 B10 B9 -38.0(3)
C2 B6 B10 B11 -39.7(3)
C1 B6 B10 B11 -100.2(3)
B5 B6 B10 B11 -138.5(3)
C2 B6 B10 B5 98.8(3)
C1 B6 B10 B5 38.3(3)
B11 B6 B10 B5 138.5(3)
C2 B6 B10 B12 -2.2(4)
C1 B6 B10 B12 -62.7(4)
B11 B6 B10 B12 37.6(3)
B5 B6 B10 B12 -101.0(3)
C9 B9 B10 C10 0.0(7)
B12 B9 B10 C10 112.3(5)
B5 B9 B10 C10 -109.4(5)
B4 B9 B10 C10 -146.7(4)
B8 B9 B10 C10 150.0(5)
C9 B9 B10 B6 147.4(4)
B12 B9 B10 B6 -100.3(4)
B5 B9 B10 B6 38.0(3)
B4 B9 B10 B6 0.7(4)
B8 B9 B10 B6 -62.5(4)
C9 B9 B10 B11 -149.6(4)
B12 B9 B10 B11 -37.2(3)
B5 B9 B10 B11 101.1(4)
B4 B9 B10 B11 63.7(4)
B8 B9 B10 B11 0.5(4)
C9 B9 B10 B5 109.4(5)
B12 B9 B10 B5 -138.3(3)
B4 B9 B10 B5 -37.3(3)
B8 B9 B10 B5 -100.6(3)
C9 B9 B10 B12 -112.3(5)
B5 B9 B10 B12 138.3(3)
B4 B9 B10 B12 101.0(3)
B8 B9 B10 B12 37.7(3)
C5 B5 B10 C10 -2.5(7)
C1 B5 B10 C10 -148.4(4)
B6 B5 B10 C10 -109.8(5)
B9 B5 B10 C10 112.8(5)
B4 B5 B10 C10 149.8(4)
C5 B5 B10 B6 107.4(5)
C1 B5 B10 B6 -38.6(3)
B9 B5 B10 B6 -137.4(4)
B4 B5 B10 B6 -100.4(4)
C5 B5 B10 B9 -115.2(5)
C1 B5 B10 B9 98.8(3)
B6 B5 B10 B9 137.4(4)
B4 B5 B10 B9 37.1(3)
C5 B5 B10 B11 144.3(4)
C1 B5 B10 B11 -1.6(4)
B6 B5 B10 B11 37.0(3)
B9 B5 B10 B11 -100.4(4)
B4 B5 B10 B11 -63.4(4)
C5 B5 B10 B12 -152.3(4)
C1 B5 B10 B12 61.7(4)
B6 B5 B10 B12 100.3(4)
B9 B5 B10 B12 -37.1(3)
B4 B5 B10 B12 0.0(4)
C1 C2 B11 C11 145.1(4)
B3 C2 B11 C11 -146.3(4)
B6 C2 B11 C11 107.6(4)
B7 C2 B11 C11 -109.5(5)
C1 C2 B11 B6 37.5(3)
B3 C2 B11 B6 106.1(4)
B7 C2 B11 B6 142.9(4)
C1 C2 B11 B10 -2.6(4)
B3 C2 B11 B10 66.1(4)
B6 C2 B11 B10 -40.1(3)
B7 C2 B11 B10 102.8(4)
C1 C2 B11 B12 -64.9(4)
B3 C2 B11 B12 3.7(4)
B6 C2 B11 B12 -102.4(4)
B7 C2 B11 B12 40.5(3)
C1 C2 B11 B7 -105.4(4)
B3 C2 B11 B7 -36.8(4)
B6 C2 B11 B7 -142.9(4)
C2 B6 B11 C11 -109.1(5)
C1 B6 B11 C11 -143.5(4)
B10 B6 B11 C11 117.3(5)
B5 B6 B11 C11 155.1(4)
C1 B6 B11 C2 -34.3(3)
B10 B6 B11 C2 -133.6(4)
B5 B6 B11 C2 -95.8(4)
C2 B6 B11 B10 133.6(4)
C1 B6 B11 B10 99.3(4)
B5 B6 B11 B10 37.8(3)
C2 B6 B11 B12 95.8(3)
C1 B6 B11 B12 61.5(4)
B10 B6 B11 B12 -37.8(3)
B5 B6 B11 B12 0.0(4)
C2 B6 B11 B7 32.7(3)
C1 B6 B11 B7 -1.6(5)
B10 B6 B11 B7 -100.9(4)
B5 B6 B11 B7 -63.1(5)
C10 B10 B11 C11 4.2(7)
B6 B10 B11 C11 -105.1(5)
B9 B10 B11 C11 154.3(4)
B5 B10 B11 C11 -142.3(5)
B12 B10 B11 C11 117.1(5)
C10 B10 B11 C2 149.0(4)
B6 B10 B11 C2 39.7(3)
B9 B10 B11 C2 -60.9(4)
B5 B10 B11 C2 2.5(4)
B12 B10 B11 C2 -98.1(3)
C10 B10 B11 B6 109.3(5)
B9 B10 B11 B6 -100.6(4)
B5 B10 B11 B6 -37.2(3)
B12 B10 B11 B6 -137.8(3)
C10 B10 B11 B12 -112.9(5)
B6 B10 B11 B12 137.8(3)
B9 B10 B11 B12 37.2(3)
B5 B10 B11 B12 100.6(4)
C10 B10 B11 B7 -150.0(5)
B6 B10 B11 B7 100.6(4)
B9 B10 B11 B7 0.0(5)
B5 B10 B11 B7 63.4(4)
B12 B10 B11 B7 -37.1(3)
C7 B7 B11 C11 0.1(8)
C2 B7 B11 C11 108.2(5)
B3 B7 B11 C11 140.8(4)
B8 B7 B11 C11 -156.5(4)
B12 B7 B11 C11 -118.6(5)
C7 B7 B11 C2 -108.1(5)
B3 B7 B11 C2 32.6(3)
B8 B7 B11 C2 95.3(4)
B12 B7 B11 C2 133.2(3)
C7 B7 B11 B6 -141.0(5)
C2 B7 B11 B6 -32.8(3)
B3 B7 B11 B6 -0.3(5)
B8 B7 B11 B6 62.5(5)
B12 B7 B11 B6 100.3(4)
C7 B7 B11 B10 156.1(4)
C2 B7 B11 B10 -95.8(4)
B3 B7 B11 B10 -63.2(4)
B8 B7 B11 B10 -0.5(5)
B12 B7 B11 B10 37.4(3)
C7 B7 B11 B12 118.7(5)
C2 B7 B11 B12 -133.2(3)
B3 B7 B11 B12 -100.6(4)
B8 B7 B11 B12 -37.9(3)
C9 B9 B12 C12 0.7(7)
B10 B9 B12 C12 -110.4(5)
B5 B9 B12 C12 -148.1(5)
B4 B9 B12 C12 147.9(4)
B8 B9 B12 C12 111.5(5)
C9 B9 B12 B7 -148.0(4)
B10 B9 B12 B7 100.9(4)
B5 B9 B12 B7 63.2(4)
B4 B9 B12 B7 -0.8(4)
B8 B9 B12 B7 -37.2(3)
C9 B9 B12 B11 148.3(4)
B10 B9 B12 B11 37.2(3)
B5 B9 B12 B11 -0.5(4)
B4 B9 B12 B11 -64.5(4)
B8 B9 B12 B11 -101.0(3)
C9 B9 B12 B10 111.1(5)
B5 B9 B12 B10 -37.7(3)
B4 B9 B12 B10 -101.7(4)
B8 B9 B12 B10 -138.1(3)
C9 B9 B12 B8 -110.8(5)
B10 B9 B12 B8 138.1(3)
B5 B9 B12 B8 100.4(4)
B4 B9 B12 B8 36.5(3)
C7 B7 B12 C12 3.1(7)
C2 B7 B12 C12 149.7(4)
B3 B7 B12 C12 -149.7(4)
B8 B7 B12 C12 -111.8(5)
B11 B7 B12 C12 110.3(5)
C7 B7 B12 B9 152.5(5)
C2 B7 B12 B9 -60.9(4)
B3 B7 B12 B9 -0.3(4)
B8 B7 B12 B9 37.6(3)
B11 B7 B12 B9 -100.3(4)
C7 B7 B12 B11 -107.2(6)
C2 B7 B12 B11 39.4(3)
B3 B7 B12 B11 100.0(4)
B8 B7 B12 B11 137.9(4)
C7 B7 B12 B10 -144.4(5)
C2 B7 B12 B10 2.2(4)
B3 B7 B12 B10 62.8(4)
B8 B7 B12 B10 100.8(3)
B11 B7 B12 B10 -37.2(3)
C7 B7 B12 B8 114.9(6)
C2 B7 B12 B8 -98.5(3)
B3 B7 B12 B8 -37.9(3)
B11 B7 B12 B8 -137.9(4)
C11 B11 B12 C12 -3.5(7)
C2 B11 B12 C12 -150.2(4)
B6 B11 B12 C12 148.6(4)
B10 B11 B12 C12 111.2(5)
B7 B11 B12 C12 -110.4(5)
C11 B11 B12 B9 -151.8(5)
C2 B11 B12 B9 61.5(4)
B6 B11 B12 B9 0.3(4)
B10 B11 B12 B9 -37.1(3)
B7 B11 B12 B9 101.3(4)
C11 B11 B12 B7 106.9(6)
C2 B11 B12 B7 -39.8(3)
B6 B11 B12 B7 -101.0(4)
B10 B11 B12 B7 -138.4(4)
C11 B11 B12 B10 -114.7(6)
C2 B11 B12 B10 98.6(3)
B6 B11 B12 B10 37.4(3)
B7 B11 B12 B10 138.4(4)
C11 B11 B12 B8 144.3(5)
C2 B11 B12 B8 -2.3(4)
B6 B11 B12 B8 -63.6(4)
B10 B11 B12 B8 -101.0(3)
B7 B11 B12 B8 37.4(3)
C10 B10 B12 C12 0.3(7)
B6 B10 B12 C12 -147.2(4)
B9 B10 B12 C12 112.0(5)
B11 B10 B12 C12 -109.7(5)
B5 B10 B12 C12 149.3(4)
C10 B10 B12 B9 -111.7(5)
B6 B10 B12 B9 100.8(4)
B11 B10 B12 B9 138.2(3)
B5 B10 B12 B9 37.3(3)
C10 B10 B12 B7 147.5(4)
B6 B10 B12 B7 -0.1(4)
B9 B10 B12 B7 -100.8(4)
B11 B10 B12 B7 37.4(3)
B5 B10 B12 B7 -63.6(4)
C10 B10 B12 B11 110.1(5)
B6 B10 B12 B11 -37.5(3)
B9 B10 B12 B11 -138.2(3)
B5 B10 B12 B11 -101.0(4)
C10 B10 B12 B8 -149.4(4)
B6 B10 B12 B8 63.1(4)
B9 B10 B12 B8 -37.7(3)
B11 B10 B12 B8 100.5(4)
B5 B10 B12 B8 -0.4(4)
C8 B8 B12 C12 -0.3(7)
B3 B8 B12 C12 147.7(4)
B7 B8 B12 C12 109.5(5)
B4 B8 B12 C12 -148.8(4)
B9 B8 B12 C12 -112.2(5)
C8 B8 B12 B9 111.9(5)
B3 B8 B12 B9 -100.1(3)
B7 B8 B12 B9 -138.2(3)
B4 B8 B12 B9 -36.6(3)
C8 B8 B12 B7 -109.9(5)
B3 B8 B12 B7 38.2(3)
B4 B8 B12 B7 101.7(4)
B9 B8 B12 B7 138.2(3)
C8 B8 B12 B11 -147.6(4)
B3 B8 B12 B11 0.4(4)
B7 B8 B12 B11 -37.7(3)
B4 B8 B12 B11 63.9(4)
B9 B8 B12 B11 100.5(4)
C8 B8 B12 B10 149.2(4)
B3 B8 B12 B10 -62.8(4)
B7 B8 B12 B10 -100.9(4)
B4 B8 B12 B10 0.7(4)
B9 B8 B12 B10 37.3(3)
C2 C1 C1M C2M 29.8(7)
B5 C1 C1M C2M -114.7(5)
B6 C1 C1M C2M -40.6(7)
B4 C1 C1M C2M 170.2(4)
B3 C1 C1M C2M 98.7(5)
C1 C1M C2M C3M 173.0(5)
C1M C2M C3M C1N 50.1(10)
C2M C3M C1N N1N 58(15)
